data_4109063
loop_
_publ_author_name
'Denis A. Kissounko'
'Justin M. Hoerter'
'Ilia A. Guzei'
'Qiang Cui'
'Samuel H. Gellman'
'Shannon S. Stahl'

_publ_section_title
;
 TiIV-Mediated Reactions between Primary Amines and Secondary
 Carboxamides: Amidine Formation Versus Transamidation
;
_journal_name_full 'Journal of the American Chemical Society'
_journal_page_first 1776
_journal_page_last 1783
_journal_paper_doi 10.1021/ja0650293
_journal_volume 129
_journal_year 2007
_chemical_formula_sum 'C38 H50 Cl4 N2 O4 Ti2'
_chemical_formula_weight 836.40
_chemical_name_systematic
; 
 ? 
;
_space_group_IT_number 2
_symmetry_cell_setting triclinic
_symmetry_space_group_name_Hall '-P 1'
_symmetry_space_group_name_H-M 'P -1'
_atom_sites_solution_hydrogens geom
_atom_sites_solution_primary direct
_atom_sites_solution_secondary difmap
_audit_creation_method SHELXL-97
_cell_angle_alpha 78.537(2)
_cell_angle_beta 84.422(2)
_cell_angle_gamma 74.298(2)
_cell_formula_units_Z 2
_cell_length_a 10.0119(13)
_cell_length_b 10.7531(14)
_cell_length_c 19.057(2)
_cell_measurement_reflns_used ****
_cell_measurement_temperature 100(2)
_cell_measurement_theta_max 26.36
_cell_measurement_theta_min 2.18
_cell_volume 1933.6(4)
_computing_cell_refinement 'Bruker SMART'
_computing_data_collection 'Bruker SMART'
_computing_data_reduction 'Bruker SAINT'
_computing_molecular_graphics 'Bruker SHELXTL'
_computing_publication_material 'Bruker SHELXTL'
_computing_structure_refinement 'SHELXL-97 (Sheldrick, 1997)'
_computing_structure_solution 'SHELXS-97 (Sheldrick, 1990)'
_diffrn_ambient_temperature 100(2)
_diffrn_measured_fraction_theta_full 0.996
_diffrn_measured_fraction_theta_max 0.996
_diffrn_measurement_device_type 'CCD area detector'
_diffrn_measurement_method 'phi and omega scans'
_diffrn_radiation_monochromator graphite
_diffrn_radiation_source 'fine-focus sealed tube'
_diffrn_radiation_type MoK\a
_diffrn_radiation_wavelength 0.71073
_diffrn_reflns_av_R_equivalents 0.0297
_diffrn_reflns_av_sigmaI/netI 0.0255
_diffrn_reflns_limit_h_max 12
_diffrn_reflns_limit_h_min -12
_diffrn_reflns_limit_k_max 13
_diffrn_reflns_limit_k_min -13
_diffrn_reflns_limit_l_max 23
_diffrn_reflns_limit_l_min -23
_diffrn_reflns_number 32060
_diffrn_reflns_theta_full 26.37
_diffrn_reflns_theta_max 26.37
_diffrn_reflns_theta_min 2.10
_exptl_absorpt_coefficient_mu 0.731
_exptl_absorpt_correction_T_max 0.8498
_exptl_absorpt_correction_T_min 0.7536
_exptl_absorpt_correction_type none
_exptl_crystal_density_diffrn 1.437
_exptl_crystal_density_meas 0
_exptl_crystal_F_000 872
_exptl_crystal_size_max 0.41
_exptl_crystal_size_mid 0.29
_exptl_crystal_size_min 0.23
_refine_diff_density_max 4.330
_refine_diff_density_min -0.709
_refine_diff_density_rms 0.265
_refine_ls_extinction_method none
_refine_ls_goodness_of_fit_ref 1.017
_refine_ls_hydrogen_treatment mixed
_refine_ls_matrix_type full
_refine_ls_number_parameters 453
_refine_ls_number_reflns 7899
_refine_ls_number_restraints 6
_refine_ls_restrained_S_all 1.019
_refine_ls_R_factor_all 0.1210
_refine_ls_R_factor_gt 0.1078
_refine_ls_shift/su_max 0.062
_refine_ls_shift/su_mean 0.007
_refine_ls_structure_factor_coef Fsqd
_refine_ls_weighting_details 'calc w=1/[\s^2^(Fo^2^)+(0.3300P)^2^+0.0000P] where P=(Fo^2^+2Fc^2^)/3'
_refine_ls_weighting_scheme calc
_refine_ls_wR_factor_gt 0.3241
_refine_ls_wR_factor_ref 0.3603
_reflns_number_gt 6280
_reflns_number_total 7899
_reflns_threshold_expression >2sigma(I)
_cod_data_source_file ja0650293si20060714_023427.cif
_cod_data_source_block stahl44
_cod_database_code 4109063

loop_
_symmetry_equiv_pos_as_xyz
'x, y, z'
'-x, -y, -z'

loop_
_atom_site_label
_atom_site_type_symbol
_atom_site_fract_x
_atom_site_fract_y
_atom_site_fract_z
_atom_site_U_iso_or_equiv
_atom_site_adp_type
_atom_site_occupancy
_atom_site_symmetry_multiplicity
_atom_site_calc_flag
_atom_site_refinement_flags
Ti1 Ti 0.12554(7) 0.33653(6) 0.24551(3) 0.0101(3) Uani 1.030(5) 1 d P
Ti2 Ti 0.38428(6) 0.15721(6) 0.25047(3) 0.0092(3) Uani 1.021(5) 1 d P
Cl1 Cl 0.11881(16) 0.12982(14) 0.53008(8) 0.0416(4) Uani 1 1 d .
Cl2 Cl 0.2021(2) 0.36958(19) 0.52480(10) 0.0647(6) Uani 1 1 d .
Cl3 Cl 0.31934(18) 0.13666(15) -0.04046(8) 0.0452(5) Uani 1 1 d .
Cl4 Cl 0.40484(16) 0.36207(14) -0.01635(9) 0.0446(5) Uani 1 1 d .
O1 O 0.2319(3) 0.2023(3) 0.31118(14) 0.0107(6) Uani 1 1 d .
O2 O 0.2790(3) 0.2921(3) 0.18503(14) 0.0108(6) Uani 1 1 d .
O3 O 0.0825(3) 0.4477(3) 0.33032(15) 0.0153(6) Uani 1 1 d .
O4 O 0.4207(3) 0.0358(3) 0.17168(15) 0.0147(6) Uani 1 1 d .
N1 N 0.1215(3) 0.5435(3) 0.22169(18) 0.0109(7) Uani 1 1 d .
N2 N 0.3849(3) -0.0486(3) 0.28202(18) 0.0117(7) Uani 1 1 d .
C1 C -0.0876(5) 0.2807(7) 0.2761(3) 0.0388(15) Uani 1 1 d .
C2 C -0.0106(5) 0.1999(5) 0.2302(3) 0.0291(12) Uani 1 1 d .
C3 C 0.0068(5) 0.2678(5) 0.1646(3) 0.0296(11) Uani 1 1 d .
C4 C -0.0599(5) 0.3963(6) 0.1636(3) 0.0275(11) Uani 1 1 d .
C5 C -0.1210(4) 0.4147(5) 0.2311(3) 0.0305(12) Uani 1 1 d .
C6 C -0.1300(6) 0.2455(7) 0.3529(3) 0.0564(18) Uani 1 1 d .
H6A H -0.2212 0.2269 0.3566 0.085 Uiso 1 1 calc R
H6B H -0.1352 0.3189 0.3773 0.085 Uiso 1 1 calc R
H6C H -0.0616 0.1675 0.3755 0.085 Uiso 1 1 calc R
C7 C 0.0373(6) 0.0485(5) 0.2523(3) 0.0440(14) Uani 1 1 d .
H7A H -0.0347 0.0096 0.2417 0.066 Uiso 1 1 calc R
H7B H 0.0533 0.0254 0.3037 0.066 Uiso 1 1 calc R
H7C H 0.1236 0.0149 0.2253 0.066 Uiso 1 1 calc R
C8 C 0.0806(6) 0.2186(6) 0.0978(3) 0.0445(14) Uani 1 1 d .
H8A H 0.0146 0.1955 0.0711 0.067 Uiso 1 1 calc R
H8B H 0.1570 0.1410 0.1118 0.067 Uiso 1 1 calc R
H8C H 0.1175 0.2878 0.0674 0.067 Uiso 1 1 calc R
C9 C -0.0735(7) 0.5089(6) 0.0984(3) 0.061(2) Uani 1 1 d .
H9A H -0.1566 0.5161 0.0731 0.092 Uiso 1 1 calc R
H9B H 0.0088 0.4907 0.0660 0.092 Uiso 1 1 calc R
H9C H -0.0814 0.5915 0.1148 0.092 Uiso 1 1 calc R
C10 C -0.2074(6) 0.5365(7) 0.2563(5) 0.071(3) Uani 1 1 d .
H10A H -0.3044 0.5508 0.2449 0.107 Uiso 1 1 calc R
H10B H -0.1732 0.6120 0.2321 0.107 Uiso 1 1 calc R
H10C H -0.2011 0.5262 0.3082 0.107 Uiso 1 1 calc R
C11 C 0.0999(4) 0.5534(4) 0.2890(2) 0.0138(8) Uani 1 1 d .
C12 C 0.0992(5) 0.6689(4) 0.3225(2) 0.0219(10) Uani 1 1 d .
H12A H 0.0361 0.7481 0.2972 0.033 Uiso 1 1 calc R
H12B H 0.1932 0.6813 0.3191 0.033 Uiso 1 1 calc R
H12C H 0.0677 0.6528 0.3730 0.033 Uiso 1 1 calc R
C13 C 0.1304(4) 0.6447(4) 0.1628(2) 0.0142(8) Uani 1 1 d .
C14 C 0.2198(5) 0.6105(4) 0.1047(2) 0.0183(9) Uani 1 1 d .
H14A H 0.2751 0.5229 0.1068 0.022 Uiso 1 1 calc R
C15 C 0.2279(5) 0.7051(5) 0.0437(2) 0.0265(11) Uani 1 1 d .
H15A H 0.2878 0.6816 0.0039 0.032 Uiso 1 1 calc R
C16 C 0.1472(5) 0.8353(5) 0.0411(3) 0.0282(11) Uani 1 1 d .
H16A H 0.1553 0.9008 0.0006 0.034 Uiso 1 1 calc R
C17 C 0.0569(5) 0.8665(4) 0.0976(3) 0.0244(10) Uani 1 1 d .
H17A H 0.0006 0.9538 0.0952 0.029 Uiso 1 1 calc R
C18 C 0.0458(5) 0.7724(4) 0.1590(3) 0.0218(10) Uani 1 1 d .
H18A H -0.0183 0.7952 0.1974 0.026 Uiso 1 1 calc R
C19 C 0.5563(5) 0.2750(5) 0.2309(3) 0.0325(13) Uani 1 1 d .
C20 C 0.5077(5) 0.2666(5) 0.3027(3) 0.0368(15) Uani 1 1 d U
C21 C 0.5504(4) 0.1307(5) 0.3365(2) 0.0208(10) Uani 1 1 d .
C22 C 0.6245(4) 0.0640(4) 0.2828(2) 0.0191(9) Uani 1 1 d .
C23 C 0.6274(5) 0.1524(5) 0.2192(3) 0.0276(11) Uani 1 1 d .
C24 C 0.5452(6) 0.3986(5) 0.1736(4) 0.0513(17) Uani 1 1 d .
H24A H 0.6265 0.4325 0.1744 0.077 Uiso 1 1 calc R
H24B H 0.4607 0.4654 0.1835 0.077 Uiso 1 1 calc R
H24C H 0.5412 0.3772 0.1264 0.077 Uiso 1 1 calc R
C25 C 0.4364(6) 0.3784(7) 0.3403(4) 0.064(2) Uani 1 1 d .
H25A H 0.5062 0.4105 0.3590 0.097 Uiso 1 1 calc R
H25B H 0.3764 0.3482 0.3801 0.097 Uiso 1 1 calc R
H25C H 0.3801 0.4496 0.3065 0.097 Uiso 1 1 calc R
C26 C 0.5220(6) 0.0773(7) 0.4134(3) 0.0507(17) Uani 1 1 d .
H26A H 0.6009 0.0728 0.4413 0.076 Uiso 1 1 calc R
H26B H 0.5086 -0.0109 0.4176 0.076 Uiso 1 1 calc R
H26C H 0.4379 0.1350 0.4316 0.076 Uiso 1 1 calc R
C27 C 0.6959(5) -0.0817(5) 0.2935(3) 0.0373(13) Uani 1 1 d .
H27A H 0.7921 -0.0960 0.3062 0.056 Uiso 1 1 calc R
H27B H 0.6952 -0.1142 0.2490 0.056 Uiso 1 1 calc R
H27C H 0.6465 -0.1289 0.3321 0.056 Uiso 1 1 calc R
C28 C 0.7003(6) 0.1154(6) 0.1494(3) 0.0440(14) Uani 1 1 d .
H28A H 0.7969 0.1205 0.1476 0.066 Uiso 1 1 calc R
H28B H 0.6525 0.1762 0.1087 0.066 Uiso 1 1 calc R
H28C H 0.6985 0.0256 0.1472 0.066 Uiso 1 1 calc R
C29 C 0.4038(4) -0.0667(4) 0.2166(2) 0.0123(8) Uani 1 1 d .
C30 C 0.4034(5) -0.1873(4) 0.1883(2) 0.0220(10) Uani 1 1 d .
H30A H 0.4584 -0.2652 0.2187 0.033 Uiso 1 1 calc R
H30B H 0.4439 -0.1813 0.1392 0.033 Uiso 1 1 calc R
H30C H 0.3078 -0.1941 0.1885 0.033 Uiso 1 1 calc R
C31 C 0.3691(4) -0.1426(4) 0.3443(2) 0.0156(9) Uani 1 1 d .
C32 C 0.2720(5) -0.0981(4) 0.3990(2) 0.0191(9) Uani 1 1 d .
H32A H 0.2191 -0.0092 0.3927 0.023 Uiso 1 1 calc R
C33 C 0.2540(5) -0.1850(5) 0.4622(2) 0.0220(10) Uani 1 1 d .
H33A H 0.1864 -0.1556 0.4980 0.026 Uiso 1 1 calc R
C34 C 0.3336(6) -0.3125(5) 0.4729(3) 0.0297(12) Uani 1 1 d .
H34A H 0.3215 -0.3710 0.5160 0.036 Uiso 1 1 calc R
C35 C 0.4336(5) -0.3567(4) 0.4194(3) 0.0303(12) Uani 1 1 d .
H35A H 0.4890 -0.4447 0.4266 0.036 Uiso 1 1 calc R
C36 C 0.4504(5) -0.2715(4) 0.3567(3) 0.0236(10) Uani 1 1 d .
H36A H 0.5186 -0.3014 0.3213 0.028 Uiso 1 1 calc R
C37 C 0.1002(8) 0.2931(6) 0.4849(4) 0.0506(18) Uani 1 1 d .
H37A H 0.0014 0.3426 0.4874 0.061 Uiso 1 1 calc R
H37B H 0.1303 0.2938 0.4338 0.061 Uiso 1 1 calc R
C38 C 0.4233(7) 0.1926(6) 0.0099(4) 0.0430(15) Uani 1 1 d .
H38A H 0.3962 0.1730 0.0614 0.052 Uiso 1 1 calc R
H38B H 0.5219 0.1452 0.0031 0.052 Uiso 1 1 calc R

loop_
_atom_site_aniso_label
_atom_site_aniso_U_11
_atom_site_aniso_U_22
_atom_site_aniso_U_33
_atom_site_aniso_U_23
_atom_site_aniso_U_13
_atom_site_aniso_U_12
Ti1 0.0072(5) 0.0113(5) 0.0118(5) -0.0011(3) -0.0041(3) -0.0020(3)
Ti2 0.0069(5) 0.0109(5) 0.0103(5) -0.0012(3) -0.0036(3) -0.0025(3)
Cl1 0.0486(9) 0.0377(8) 0.0396(8) -0.0092(6) -0.0045(6) -0.0103(6)
Cl2 0.0866(14) 0.0708(12) 0.0540(10) 0.0005(8) -0.0233(9) -0.0511(11)
Cl3 0.0558(10) 0.0400(8) 0.0425(8) -0.0089(6) -0.0055(7) -0.0149(7)
Cl4 0.0447(9) 0.0386(8) 0.0520(9) -0.0103(6) 0.0014(7) -0.0127(6)
O1 0.0100(13) 0.0135(14) 0.0087(13) -0.0009(10) -0.0033(10) -0.0030(11)
O2 0.0109(13) 0.0124(13) 0.0097(13) -0.0007(10) -0.0044(10) -0.0033(11)
O3 0.0166(15) 0.0172(14) 0.0130(14) -0.0046(11) -0.0024(11) -0.0037(12)
O4 0.0153(14) 0.0171(14) 0.0119(14) -0.0047(11) -0.0008(11) -0.0028(12)
N1 0.0114(16) 0.0102(16) 0.0121(16) -0.0037(13) -0.0019(13) -0.0029(13)
N2 0.0102(16) 0.0096(16) 0.0150(17) -0.0026(13) -0.0022(13) -0.0014(13)
C1 0.025(3) 0.084(5) 0.020(2) -0.001(3) -0.006(2) -0.039(3)
C2 0.013(2) 0.029(2) 0.050(3) -0.013(2) -0.013(2) -0.0056(18)
C3 0.021(2) 0.038(3) 0.036(3) -0.013(2) -0.007(2) -0.012(2)
C4 0.016(2) 0.052(3) 0.021(2) -0.005(2) -0.0092(18) -0.018(2)
C5 0.007(2) 0.034(3) 0.058(3) -0.031(3) -0.007(2) 0.0008(18)
C6 0.042(3) 0.105(6) 0.035(3) -0.016(3) 0.004(3) -0.040(4)
C7 0.042(3) 0.039(3) 0.054(4) 0.001(3) -0.019(3) -0.016(3)
C8 0.038(3) 0.063(4) 0.043(3) -0.023(3) 0.002(2) -0.023(3)
C9 0.073(5) 0.068(4) 0.051(4) 0.015(3) -0.042(4) -0.038(4)
C10 0.019(3) 0.078(5) 0.131(7) -0.077(5) -0.017(3) 0.012(3)
C11 0.0078(18) 0.0139(19) 0.018(2) -0.0033(16) -0.0046(15) 0.0024(15)
C12 0.023(2) 0.022(2) 0.022(2) -0.0150(18) -0.0028(18) -0.0006(18)
C13 0.018(2) 0.0113(18) 0.0140(19) -0.0003(15) -0.0039(16) -0.0054(16)
C14 0.017(2) 0.017(2) 0.019(2) 0.0022(17) -0.0055(17) -0.0019(17)
C15 0.029(3) 0.033(3) 0.017(2) 0.0060(19) -0.0062(19) -0.013(2)
C16 0.036(3) 0.029(3) 0.020(2) 0.0087(19) -0.014(2) -0.014(2)
C17 0.028(2) 0.010(2) 0.032(3) 0.0041(17) -0.0118(19) -0.0025(18)
C18 0.021(2) 0.017(2) 0.026(2) -0.0031(17) -0.0073(18) -0.0011(18)
C19 0.025(3) 0.036(3) 0.042(3) 0.006(2) -0.019(2) -0.019(2)
C20 0.009(2) 0.031(3) 0.081(4) -0.037(3) -0.018(2) 0.0004(18)
C21 0.0089(18) 0.041(3) 0.016(2) -0.0067(19) -0.0051(16) -0.0101(18)
C22 0.0060(18) 0.026(2) 0.028(2) -0.0110(18) -0.0062(16) -0.0017(16)
C23 0.018(2) 0.045(3) 0.024(2) -0.002(2) -0.0056(18) -0.015(2)
C24 0.043(3) 0.039(3) 0.072(4) 0.013(3) -0.028(3) -0.019(3)
C25 0.041(3) 0.072(4) 0.096(6) -0.061(4) -0.019(3) -0.003(3)
C26 0.035(3) 0.105(5) 0.022(3) -0.013(3) -0.002(2) -0.033(3)
C27 0.020(2) 0.030(3) 0.062(4) -0.009(2) -0.009(2) -0.002(2)
C28 0.038(3) 0.072(4) 0.029(3) -0.011(3) 0.004(2) -0.027(3)
C29 0.0045(17) 0.017(2) 0.017(2) -0.0083(15) -0.0033(14) 0.0001(15)
C30 0.028(2) 0.024(2) 0.019(2) -0.0130(18) 0.0013(18) -0.0103(19)
C31 0.017(2) 0.0134(19) 0.018(2) -0.0014(16) -0.0065(16) -0.0066(16)
C32 0.021(2) 0.018(2) 0.016(2) 0.0025(17) -0.0040(17) -0.0048(18)
C33 0.029(2) 0.029(2) 0.0101(19) 0.0005(17) -0.0016(17) -0.014(2)
C34 0.040(3) 0.030(3) 0.022(2) 0.0096(19) -0.014(2) -0.018(2)
C35 0.034(3) 0.012(2) 0.046(3) 0.006(2) -0.021(2) -0.0077(19)
C36 0.025(2) 0.013(2) 0.032(3) -0.0029(18) -0.0074(19) -0.0014(18)
C37 0.062(4) 0.047(3) 0.050(4) 0.021(3) -0.035(3) -0.037(3)
C38 0.040(3) 0.040(3) 0.048(4) 0.017(3) -0.019(3) -0.021(3)

loop_
_atom_type_symbol
_atom_type_description
_atom_type_scat_dispersion_real
_atom_type_scat_dispersion_imag
_atom_type_scat_source
C C 0.0033 0.0016 'International Tables Vol C Tables 4.2.6.8 and 6.1.1.4'
H H 0.0000 0.0000 'International Tables Vol C Tables 4.2.6.8 and 6.1.1.4'
N N 0.0061 0.0033 'International Tables Vol C Tables 4.2.6.8 and 6.1.1.4'
O O 0.0106 0.0060 'International Tables Vol C Tables 4.2.6.8 and 6.1.1.4'
Ti Ti 0.2776 0.4457 'International Tables Vol C Tables 4.2.6.8 and 6.1.1.4'
Cl Cl 0.1484 0.1585 'International Tables Vol C Tables 4.2.6.8 and 6.1.1.4'

loop_
_geom_angle_atom_site_label_1
_geom_angle_atom_site_label_2
_geom_angle_atom_site_label_3
_geom_angle
O2 Ti1 O1 82.93(12)
O2 Ti1 O3 132.84(12)
O1 Ti1 O3 85.71(12)
O2 Ti1 N1 92.89(12)
O1 Ti1 N1 128.68(12)
O3 Ti1 N1 60.46(12)
O2 Ti1 C2 103.70(15)
O1 Ti1 C2 90.85(15)
O3 Ti1 C2 122.13(16)
N1 Ti1 C2 139.03(15)
O2 Ti1 C1 137.98(17)
O1 Ti1 C1 96.91(17)
O3 Ti1 C1 88.74(16)
N1 Ti1 C1 117.79(19)
C2 Ti1 C1 34.39(19)
O2 Ti1 C3 85.15(15)
O1 Ti1 C3 115.73(15)
O3 Ti1 C3 140.00(15)
N1 Ti1 C3 114.80(16)
C2 Ti1 C3 33.05(18)
C1 Ti1 C3 56.94(17)
O2 Ti1 C5 135.08(16)
O1 Ti1 C5 132.15(17)
O3 Ti1 C5 83.79(14)
N1 Ti1 C5 84.37(16)
C2 Ti1 C5 57.43(16)
C1 Ti1 C5 36.5(2)
C3 Ti1 C5 56.56(17)
O2 Ti1 C4 101.37(15)
O1 Ti1 C4 145.78(16)
O3 Ti1 C4 113.06(16)
N1 Ti1 C4 85.31(16)
C2 Ti1 C4 55.01(18)
C1 Ti1 C4 57.28(17)
C3 Ti1 C4 32.98(18)
C5 Ti1 C4 33.72(18)
O2 Ti1 C11 113.95(13)
O1 Ti1 C11 107.39(12)
O3 Ti1 C11 30.14(12)
N1 Ti1 C11 30.40(13)
C2 Ti1 C11 139.57(15)
C1 Ti1 C11 106.20(19)
C3 Ti1 C11 134.77(15)
C5 Ti1 C11 84.72(14)
C4 Ti1 C11 101.78(16)
O2 Ti1 Ti2 41.83(8)
O1 Ti1 Ti2 41.10(8)
O3 Ti1 Ti2 113.82(8)
N1 Ti1 Ti2 117.22(9)
C2 Ti1 Ti2 99.31(12)
C1 Ti1 Ti2 124.71(17)
C3 Ti1 Ti2 103.36(13)
C5 Ti1 Ti2 156.64(12)
C4 Ti1 Ti2 133.10(14)
C11 Ti1 Ti2 118.32(9)
O1 Ti2 O2 83.11(12)
O1 Ti2 O4 130.21(12)
O2 Ti2 O4 88.39(12)
O1 Ti2 N2 90.16(12)
O2 Ti2 N2 131.25(12)
O4 Ti2 N2 60.21(12)
O1 Ti2 C20 91.73(16)
O2 Ti2 C20 102.60(17)
O4 Ti2 C20 137.86(16)
N2 Ti2 C20 125.89(17)
O1 Ti2 C19 121.02(17)
O2 Ti2 C19 87.28(15)
O4 Ti2 C19 107.36(17)
N2 Ti2 C19 135.00(16)
C20 Ti2 C19 34.8(2)
O1 Ti2 C21 95.37(14)
O2 Ti2 C21 138.33(15)
O4 Ti2 C21 121.41(14)
N2 Ti2 C21 90.29(15)
C20 Ti2 C21 35.73(18)
C19 Ti2 C21 57.88(17)
O1 Ti2 C22 127.28(14)
O2 Ti2 C22 139.67(14)
O4 Ti2 C22 88.64(13)
N2 Ti2 C22 80.06(14)
C20 Ti2 C22 56.83(15)
C19 Ti2 C22 55.56(16)
C21 Ti2 C22 33.95(15)
O1 Ti2 C23 147.83(14)
O2 Ti2 C23 106.88(14)
O4 Ti2 C23 81.36(14)
N2 Ti2 C23 104.08(15)
C20 Ti2 C23 56.50(17)
C19 Ti2 C23 33.07(18)
C21 Ti2 C23 56.58(15)
C22 Ti2 C23 33.09(15)
O1 Ti2 C29 110.98(13)
O2 Ti2 C29 110.49(12)
O4 Ti2 C29 30.17(12)
N2 Ti2 C29 30.10(13)
C20 Ti2 C29 141.45(15)
C19 Ti2 C29 126.74(17)
C21 Ti2 C29 108.84(15)
C22 Ti2 C29 84.84(13)
C23 Ti2 C29 94.37(15)
O1 Ti2 Ti1 41.92(8)
O2 Ti2 Ti1 41.19(9)
O4 Ti2 Ti1 113.92(8)
N2 Ti2 Ti1 116.21(9)
C20 Ti2 Ti1 99.91(12)
C19 Ti2 Ti1 108.33(13)
C21 Ti2 Ti1 124.63(12)
C22 Ti2 Ti1 156.46(11)
C23 Ti2 Ti1 139.42(12)
C29 Ti2 Ti1 117.93(9)
Ti2 O1 Ti1 96.99(12)
Ti1 O2 Ti2 96.98(13)
C11 O3 Ti1 93.6(2)
C29 O4 Ti2 94.3(2)
C11 N1 C13 127.4(3)
C11 N1 Ti1 91.9(3)
C13 N1 Ti1 140.7(3)
C29 N2 C31 127.2(3)
C29 N2 Ti2 92.2(3)
C31 N2 Ti2 140.6(3)
C2 C1 C6 129.1(6)
C2 C1 C5 104.5(4)
C6 C1 C5 126.4(6)
C2 C1 Ti1 71.7(3)
C6 C1 Ti1 119.5(3)
C5 C1 Ti1 73.5(3)
C3 C2 C1 111.7(5)
C3 C2 C7 125.3(5)
C1 C2 C7 122.8(5)
C3 C2 Ti1 75.2(3)
C1 C2 Ti1 73.9(3)
C7 C2 Ti1 122.2(3)
C2 C3 C4 108.7(5)
C2 C3 C8 129.3(5)
C4 C3 C8 121.9(5)
C2 C3 Ti1 71.8(3)
C4 C3 Ti1 75.2(3)
C8 C3 Ti1 121.4(3)
C3 C4 C5 110.4(5)
C3 C4 C9 126.8(5)
C5 C4 C9 122.8(6)
C3 C4 Ti1 71.9(3)
C5 C4 Ti1 72.9(3)
C9 C4 Ti1 123.4(3)
C4 C5 C1 104.6(4)
C4 C5 C10 130.4(6)
C1 C5 C10 124.9(6)
C4 C5 Ti1 73.4(3)
C1 C5 Ti1 70.0(2)
C10 C5 Ti1 122.7(3)
C1 C6 H6A 109.5
C1 C6 H6B 109.5
H6A C6 H6B 109.5
C1 C6 H6C 109.5
H6A C6 H6C 109.5
H6B C6 H6C 109.5
C2 C7 H7A 109.5
C2 C7 H7B 109.5
H7A C7 H7B 109.5
C2 C7 H7C 109.5
H7A C7 H7C 109.5
H7B C7 H7C 109.5
C3 C8 H8A 109.5
C3 C8 H8B 109.5
H8A C8 H8B 109.5
C3 C8 H8C 109.5
H8A C8 H8C 109.5
H8B C8 H8C 109.5
C4 C9 H9A 109.5
C4 C9 H9B 109.5
H9A C9 H9B 109.5
C4 C9 H9C 109.5
H9A C9 H9C 109.5
H9B C9 H9C 109.5
C5 C10 H10A 109.5
C5 C10 H10B 109.5
H10A C10 H10B 109.5
C5 C10 H10C 109.5
H10A C10 H10C 109.5
H10B C10 H10C 109.5
O3 C11 N1 113.8(4)
O3 C11 C12 118.4(4)
N1 C11 C12 127.7(4)
O3 C11 Ti1 56.3(2)
N1 C11 Ti1 57.7(2)
C12 C11 Ti1 171.8(3)
C11 C12 H12A 109.5
C11 C12 H12B 109.5
H12A C12 H12B 109.5
C11 C12 H12C 109.5
H12A C12 H12C 109.5
H12B C12 H12C 109.5
C18 C13 C14 120.1(4)
C18 C13 N1 122.2(4)
C14 C13 N1 117.5(4)
C15 C14 C13 120.0(4)
C15 C14 H14A 120.0
C13 C14 H14A 120.0
C14 C15 C16 119.9(5)
C14 C15 H15A 120.0
C16 C15 H15A 120.0
C17 C16 C15 119.4(4)
C17 C16 H16A 120.3
C15 C16 H16A 120.3
C16 C17 C18 121.5(4)
C16 C17 H17A 119.3
C18 C17 H17A 119.3
C13 C18 C17 119.0(4)
C13 C18 H18A 120.5
C17 C18 H18A 120.5
C23 C19 C20 109.1(5)
C23 C19 C24 122.9(5)
C20 C19 C24 127.8(5)
C23 C19 Ti2 76.6(3)
C20 C19 Ti2 71.1(3)
C24 C19 Ti2 122.3(3)
C19 C20 C21 107.4(4)
C19 C20 C25 127.0(6)
C21 C20 C25 125.4(6)
C19 C20 Ti2 74.1(3)
C21 C20 Ti2 74.0(2)
C25 C20 Ti2 122.0(3)
C22 C21 C20 105.5(4)
C22 C21 C26 129.0(5)
C20 C21 C26 125.5(5)
C22 C21 Ti2 75.3(2)
C20 C21 Ti2 70.3(2)
C26 C21 Ti2 120.1(3)
C23 C22 C21 109.6(4)
C23 C22 C27 125.2(4)
C21 C22 C27 125.1(4)
C23 C22 Ti2 73.8(2)
C21 C22 Ti2 70.7(2)
C27 C22 Ti2 124.0(3)
C19 C23 C22 108.4(4)
C19 C23 C28 127.3(5)
C22 C23 C28 124.3(5)
C19 C23 Ti2 70.4(3)
C22 C23 Ti2 73.1(2)
C28 C23 Ti2 123.0(3)
C19 C24 H24A 109.5
C19 C24 H24B 109.5
H24A C24 H24B 109.5
C19 C24 H24C 109.5
H24A C24 H24C 109.5
H24B C24 H24C 109.5
C20 C25 H25A 109.5
C20 C25 H25B 109.5
H25A C25 H25B 109.5
C20 C25 H25C 109.5
H25A C25 H25C 109.5
H25B C25 H25C 109.5
C21 C26 H26A 109.5
C21 C26 H26B 109.5
H26A C26 H26B 109.5
C21 C26 H26C 109.5
H26A C26 H26C 109.5
H26B C26 H26C 109.5
C22 C27 H27A 109.5
C22 C27 H27B 109.5
H27A C27 H27B 109.5
C22 C27 H27C 109.5
H27A C27 H27C 109.5
H27B C27 H27C 109.5
C23 C28 H28A 109.5
C23 C28 H28B 109.5
H28A C28 H28B 109.5
C23 C28 H28C 109.5
H28A C28 H28C 109.5
H28B C28 H28C 109.5
N2 C29 O4 113.1(3)
N2 C29 C30 128.0(4)
O4 C29 C30 118.8(4)
N2 C29 Ti2 57.7(2)
O4 C29 Ti2 55.53(19)
C30 C29 Ti2 172.2(3)
C29 C30 H30A 109.5
C29 C30 H30B 109.5
H30A C30 H30B 109.5
C29 C30 H30C 109.5
H30A C30 H30C 109.5
H30B C30 H30C 109.5
C36 C31 C32 118.5(4)
C36 C31 N2 123.9(4)
C32 C31 N2 117.4(4)
C33 C32 C31 120.1(4)
C33 C32 H32A 119.9
C31 C32 H32A 119.9
C34 C33 C32 120.3(4)
C34 C33 H33A 119.8
C32 C33 H33A 119.8
C33 C34 C35 119.9(4)
C33 C34 H34A 120.1
C35 C34 H34A 120.1
C36 C35 C34 119.9(4)
C36 C35 H35A 120.1
C34 C35 H35A 120.1
C35 C36 C31 121.2(5)
C35 C36 H36A 119.4
C31 C36 H36A 119.4
Cl1 C37 Cl2 110.0(3)
Cl1 C37 H37A 109.7
Cl2 C37 H37A 109.7
Cl1 C37 H37B 109.7
Cl2 C37 H37B 109.7
H37A C37 H37B 108.2
Cl4 C38 Cl3 111.3(3)
Cl4 C38 H38A 109.4
Cl3 C38 H38A 109.4
Cl4 C38 H38B 109.4
Cl3 C38 H38B 109.4
H38A C38 H38B 108.0

loop_
_geom_bond_atom_site_label_1
_geom_bond_atom_site_label_2
_geom_bond_distance
Ti1 O2 1.842(3)
Ti1 O1 1.869(3)
Ti1 O3 2.140(3)
Ti1 N1 2.171(3)
Ti1 C2 2.331(4)
Ti1 C1 2.359(5)
Ti1 C3 2.372(5)
Ti1 C5 2.407(4)
Ti1 C4 2.412(4)
Ti1 C11 2.567(4)
Ti1 Ti2 2.7765(10)
Ti2 O1 1.839(3)
Ti2 O2 1.866(3)
Ti2 O4 2.123(3)
Ti2 N2 2.173(3)
Ti2 C20 2.323(4)
Ti2 C19 2.361(5)
Ti2 C21 2.371(4)
Ti2 C22 2.430(4)
Ti2 C23 2.438(4)
Ti2 C29 2.568(4)
Cl1 C37 1.764(6)
Cl2 C37 1.774(6)
Cl3 C38 1.768(6)
Cl4 C38 1.755(6)
O3 C11 1.291(5)
O4 C29 1.294(5)
N1 C11 1.300(5)
N1 C13 1.415(5)
N2 C29 1.288(5)
N2 C31 1.424(5)
C1 C2 1.387(8)
C1 C6 1.488(7)
C1 C5 1.492(8)
C2 C3 1.338(7)
C2 C7 1.550(7)
C3 C4 1.359(7)
C3 C8 1.523(7)
C4 C5 1.398(7)
C4 C9 1.540(7)
C5 C10 1.500(7)
C6 H6A 0.9800
C6 H6B 0.9800
C6 H6C 0.9800
C7 H7A 0.9800
C7 H7B 0.9800
C7 H7C 0.9800
C8 H8A 0.9800
C8 H8B 0.9800
C8 H8C 0.9800
C9 H9A 0.9800
C9 H9B 0.9800
C9 H9C 0.9800
C10 H10A 0.9800
C10 H10B 0.9800
C10 H10C 0.9800
C11 C12 1.504(6)
C12 H12A 0.9800
C12 H12B 0.9800
C12 H12C 0.9800
C13 C18 1.396(6)
C13 C14 1.397(6)
C14 C15 1.396(6)
C14 H14A 0.9500
C15 C16 1.408(7)
C15 H15A 0.9500
C16 C17 1.371(7)
C16 H16A 0.9500
C17 C18 1.404(6)
C17 H17A 0.9500
C18 H18A 0.9500
C19 C23 1.368(7)
C19 C20 1.401(8)
C19 C24 1.530(7)
C20 C21 1.441(7)
C20 C25 1.499(7)
C21 C22 1.403(6)
C21 C26 1.493(7)
C22 C23 1.387(7)
C22 C27 1.517(6)
C23 C28 1.524(7)
C24 H24A 0.9800
C24 H24B 0.9800
C24 H24C 0.9800
C25 H25A 0.9800
C25 H25B 0.9800
C25 H25C 0.9800
C26 H26A 0.9800
C26 H26B 0.9800
C26 H26C 0.9800
C27 H27A 0.9800
C27 H27B 0.9800
C27 H27C 0.9800
C28 H28A 0.9800
C28 H28B 0.9800
C28 H28C 0.9800
C29 C30 1.501(5)
C30 H30A 0.9800
C30 H30B 0.9800
C30 H30C 0.9800
C31 C36 1.391(6)
C31 C32 1.417(6)
C32 C33 1.400(6)
C32 H32A 0.9500
C33 C34 1.373(7)
C33 H33A 0.9500
C34 C35 1.415(8)
C34 H34A 0.9500
C35 C36 1.380(7)
C35 H35A 0.9500
C36 H36A 0.9500
C37 H37A 0.9900
C37 H37B 0.9900
C38 H38A 0.9900
C38 H38B 0.9900

loop_
_geom_torsion_atom_site_label_1
_geom_torsion_atom_site_label_2
_geom_torsion_atom_site_label_3
_geom_torsion_atom_site_label_4
_geom_torsion
O2 Ti1 Ti2 O1 179.32(13)
O3 Ti1 Ti2 O1 50.90(16)
N1 Ti1 Ti2 O1 118.64(16)
C2 Ti1 Ti2 O1 -80.50(18)
C1 Ti1 Ti2 O1 -55.2(2)
C3 Ti1 Ti2 O1 -113.99(18)
C5 Ti1 Ti2 O1 -85.4(4)
C4 Ti1 Ti2 O1 -130.5(2)
C11 Ti1 Ti2 O1 84.19(17)
O1 Ti1 Ti2 O2 -179.32(13)
O3 Ti1 Ti2 O2 -128.41(15)
N1 Ti1 Ti2 O2 -60.68(16)
C2 Ti1 Ti2 O2 100.18(18)
C1 Ti1 Ti2 O2 125.5(2)
C3 Ti1 Ti2 O2 66.69(18)
C5 Ti1 Ti2 O2 95.2(4)
C4 Ti1 Ti2 O2 50.2(2)
C11 Ti1 Ti2 O2 -95.13(17)
O2 Ti1 Ti2 O4 -56.41(15)
O1 Ti1 Ti2 O4 124.27(15)
O3 Ti1 Ti2 O4 175.18(10)
N1 Ti1 Ti2 O4 -117.09(14)
C2 Ti1 Ti2 O4 43.77(17)
C1 Ti1 Ti2 O4 69.12(18)
C3 Ti1 Ti2 O4 10.29(16)
C5 Ti1 Ti2 O4 38.8(4)
C4 Ti1 Ti2 O4 -6.3(2)
C11 Ti1 Ti2 O4 -151.54(14)
O2 Ti1 Ti2 N2 -123.61(16)
O1 Ti1 Ti2 N2 57.07(16)
O3 Ti1 Ti2 N2 107.98(14)
N1 Ti1 Ti2 N2 175.71(11)
C2 Ti1 Ti2 N2 -23.43(17)
C1 Ti1 Ti2 N2 1.92(19)
C3 Ti1 Ti2 N2 -56.92(17)
C5 Ti1 Ti2 N2 -28.4(4)
C4 Ti1 Ti2 N2 -73.5(2)
C11 Ti1 Ti2 N2 141.26(15)
O2 Ti1 Ti2 C20 97.9(2)
O1 Ti1 Ti2 C20 -81.5(2)
O3 Ti1 Ti2 C20 -30.55(19)
N1 Ti1 Ti2 C20 37.2(2)
C2 Ti1 Ti2 C20 -162.0(2)
C1 Ti1 Ti2 C20 -136.6(2)
C3 Ti1 Ti2 C20 164.6(2)
C5 Ti1 Ti2 C20 -166.9(4)
C4 Ti1 Ti2 C20 148.0(2)
C11 Ti1 Ti2 C20 2.7(2)
O2 Ti1 Ti2 C19 62.98(19)
O1 Ti1 Ti2 C19 -116.34(19)
O3 Ti1 Ti2 C19 -65.44(17)
N1 Ti1 Ti2 C19 2.30(18)
C2 Ti1 Ti2 C19 163.2(2)
C1 Ti1 Ti2 C19 -171.49(19)
C3 Ti1 Ti2 C19 129.7(2)
C5 Ti1 Ti2 C19 158.2(4)
C4 Ti1 Ti2 C19 113.1(2)
C11 Ti1 Ti2 C19 -32.15(18)
O2 Ti1 Ti2 C21 126.11(19)
O1 Ti1 Ti2 C21 -53.21(19)
O3 Ti1 Ti2 C21 -2.31(17)
N1 Ti1 Ti2 C21 65.43(17)
C2 Ti1 Ti2 C21 -133.7(2)
C1 Ti1 Ti2 C21 -108.4(2)
C3 Ti1 Ti2 C21 -167.20(19)
C5 Ti1 Ti2 C21 -138.7(4)
C4 Ti1 Ti2 C21 176.26(17)
C11 Ti1 Ti2 C21 30.98(18)
O2 Ti1 Ti2 C22 106.0(3)
O1 Ti1 Ti2 C22 -73.3(3)
O3 Ti1 Ti2 C22 -22.4(3)
N1 Ti1 Ti2 C22 45.3(3)
C2 Ti1 Ti2 C22 -153.8(3)
C1 Ti1 Ti2 C22 -128.5(3)
C3 Ti1 Ti2 C22 172.7(3)
C5 Ti1 Ti2 C22 -158.8(4)
C4 Ti1 Ti2 C22 156.1(3)
C11 Ti1 Ti2 C22 10.8(3)
O2 Ti1 Ti2 C23 49.0(2)
O1 Ti1 Ti2 C23 -130.3(2)
O3 Ti1 Ti2 C23 -79.4(2)
N1 Ti1 Ti2 C23 -11.7(2)
C2 Ti1 Ti2 C23 149.1(2)
C1 Ti1 Ti2 C23 174.5(2)
C3 Ti1 Ti2 C23 115.7(2)
C5 Ti1 Ti2 C23 144.2(4)
C4 Ti1 Ti2 C23 99.1(2)
C11 Ti1 Ti2 C23 -46.2(2)
O2 Ti1 Ti2 C29 -89.76(17)
O1 Ti1 Ti2 C29 90.92(17)
O3 Ti1 Ti2 C29 141.83(14)
N1 Ti1 Ti2 C29 -150.44(15)
C2 Ti1 Ti2 C29 10.42(18)
C1 Ti1 Ti2 C29 35.77(19)
C3 Ti1 Ti2 C29 -23.07(17)
C5 Ti1 Ti2 C29 5.5(4)
C4 Ti1 Ti2 C29 -39.6(2)
C11 Ti1 Ti2 C29 175.11(12)
O2 Ti2 O1 Ti1 0.45(9)
O4 Ti2 O1 Ti1 -81.55(17)
N2 Ti2 O1 Ti1 -131.14(13)
C20 Ti2 O1 Ti1 102.94(18)
C19 Ti2 O1 Ti1 83.08(18)
C21 Ti2 O1 Ti1 138.56(15)
C22 Ti2 O1 Ti1 151.26(15)
C23 Ti2 O1 Ti1 111.4(3)
C29 Ti2 O1 Ti1 -108.90(13)
O2 Ti1 O1 Ti2 -0.46(9)
O3 Ti1 O1 Ti2 -134.60(13)
N1 Ti1 O1 Ti2 -88.50(17)
C2 Ti1 O1 Ti2 103.24(16)
C1 Ti1 O1 Ti2 137.19(17)
C3 Ti1 O1 Ti2 80.66(18)
C5 Ti1 O1 Ti2 147.78(16)
C4 Ti1 O1 Ti2 99.4(3)
C11 Ti1 O1 Ti2 -113.40(13)
O1 Ti1 O2 Ti2 0.45(9)
O3 Ti1 O2 Ti2 77.86(18)
N1 Ti1 O2 Ti2 129.08(13)
C2 Ti1 O2 Ti2 -88.70(16)
C1 Ti1 O2 Ti2 -92.0(2)
C3 Ti1 O2 Ti2 -116.26(16)
C5 Ti1 O2 Ti2 -145.99(19)
C4 Ti1 O2 Ti2 -145.13(16)
C11 Ti1 O2 Ti2 106.38(13)
O1 Ti2 O2 Ti1 -0.46(9)
O4 Ti2 O2 Ti1 130.38(13)
N2 Ti2 O2 Ti1 83.67(18)
C20 Ti2 O2 Ti1 -90.70(18)
C19 Ti2 O2 Ti1 -122.16(18)
C21 Ti2 O2 Ti1 -90.8(2)
C22 Ti2 O2 Ti1 -143.62(18)
C23 Ti2 O2 Ti1 -149.15(15)
C29 Ti2 O2 Ti1 109.41(13)
O2 Ti1 O3 C11 60.3(3)
O1 Ti1 O3 C11 136.6(2)
N1 Ti1 O3 C11 -3.1(2)
C2 Ti1 O3 C11 -135.1(2)
C1 Ti1 O3 C11 -126.4(3)
C3 Ti1 O3 C11 -97.4(3)
C5 Ti1 O3 C11 -90.2(3)
C4 Ti1 O3 C11 -73.1(3)
Ti2 Ti1 O3 C11 105.8(2)
O1 Ti2 O4 C29 -58.6(3)
O2 Ti2 O4 C29 -138.2(2)
N2 Ti2 O4 C29 2.7(2)
C20 Ti2 O4 C29 114.7(3)
C19 Ti2 O4 C29 135.2(2)
C21 Ti2 O4 C29 72.7(3)
C22 Ti2 O4 C29 82.1(2)
C23 Ti2 O4 C29 114.5(2)
Ti1 Ti2 O4 C29 -104.9(2)
O2 Ti1 N1 C11 -135.8(2)
O1 Ti1 N1 C11 -52.6(3)
O3 Ti1 N1 C11 3.1(2)
C2 Ti1 N1 C11 109.4(3)
C1 Ti1 N1 C11 74.0(3)
C3 Ti1 N1 C11 138.2(3)
C5 Ti1 N1 C11 89.2(3)
C4 Ti1 N1 C11 123.0(3)
Ti2 Ti1 N1 C11 -100.2(2)
O2 Ti1 N1 C13 46.5(4)
O1 Ti1 N1 C13 129.8(4)
O3 Ti1 N1 C13 -174.5(5)
C2 Ti1 N1 C13 -68.3(5)
C1 Ti1 N1 C13 -103.6(4)
C3 Ti1 N1 C13 -39.5(5)
C5 Ti1 N1 C13 -88.5(4)
C4 Ti1 N1 C13 -54.7(4)
C11 Ti1 N1 C13 -177.7(6)
Ti2 Ti1 N1 C13 82.1(4)
O1 Ti2 N2 C29 135.2(2)
O2 Ti2 N2 C29 54.2(3)
O4 Ti2 N2 C29 -2.8(2)
C20 Ti2 N2 C29 -132.6(3)
C19 Ti2 N2 C29 -87.8(3)
C21 Ti2 N2 C29 -129.5(2)
C22 Ti2 N2 C29 -96.9(3)
C23 Ti2 N2 C29 -74.0(3)
Ti1 Ti2 N2 C29 101.1(2)
O1 Ti2 N2 C31 -43.1(4)
O2 Ti2 N2 C31 -124.0(4)
O4 Ti2 N2 C31 179.0(5)
C20 Ti2 N2 C31 49.2(5)
C19 Ti2 N2 C31 94.0(5)
C21 Ti2 N2 C31 52.3(4)
C22 Ti2 N2 C31 84.8(4)
C23 Ti2 N2 C31 107.8(4)
C29 Ti2 N2 C31 -178.2(6)
Ti1 Ti2 N2 C31 -77.2(4)
O2 Ti1 C1 C2 5.7(4)
O1 Ti1 C1 C2 -81.3(3)
O3 Ti1 C1 C2 -166.9(3)
N1 Ti1 C1 C2 137.8(3)
C3 Ti1 C1 C2 34.9(3)
C5 Ti1 C1 C2 111.9(4)
C4 Ti1 C1 C2 74.5(3)
C11 Ti1 C1 C2 168.3(3)
Ti2 Ti1 C1 C2 -48.4(3)
O2 Ti1 C1 C6 130.9(5)
O1 Ti1 C1 C6 43.8(5)
O3 Ti1 C1 C6 -41.7(5)
N1 Ti1 C1 C6 -97.0(5)
C2 Ti1 C1 C6 125.1(7)
C3 Ti1 C1 C6 160.1(6)
C5 Ti1 C1 C6 -123.0(7)
C4 Ti1 C1 C6 -160.4(6)
C11 Ti1 C1 C6 -66.6(6)
Ti2 Ti1 C1 C6 76.7(6)
O2 Ti1 C1 C5 -106.2(3)
O1 Ti1 C1 C5 166.8(3)
O3 Ti1 C1 C5 81.2(3)
N1 Ti1 C1 C5 25.9(3)
C2 Ti1 C1 C5 -111.9(4)
C3 Ti1 C1 C5 -77.0(3)
C4 Ti1 C1 C5 -37.4(3)
C11 Ti1 C1 C5 56.3(3)
Ti2 Ti1 C1 C5 -160.3(2)
C6 C1 C2 C3 -179.9(5)
C5 C1 C2 C3 0.5(5)
Ti1 C1 C2 C3 -66.3(4)
C6 C1 C2 C7 4.8(8)
C5 C1 C2 C7 -174.9(4)
Ti1 C1 C2 C7 118.3(4)
C6 C1 C2 Ti1 -113.6(5)
C5 C1 C2 Ti1 66.8(3)
O2 Ti1 C2 C3 -57.7(3)
O1 Ti1 C2 C3 -140.6(3)
O3 Ti1 C2 C3 133.9(3)
N1 Ti1 C2 C3 53.4(4)
C1 Ti1 C2 C3 118.3(5)
C5 Ti1 C2 C3 77.5(3)
C4 Ti1 C2 C3 36.7(3)
C11 Ti1 C2 C3 100.8(4)
Ti2 Ti1 C2 C3 -100.2(3)
O2 Ti1 C2 C1 -176.0(3)
O1 Ti1 C2 C1 101.0(3)
O3 Ti1 C2 C1 15.6(4)
N1 Ti1 C2 C1 -65.0(4)
C3 Ti1 C2 C1 -118.3(5)
C5 Ti1 C2 C1 -40.9(3)
C4 Ti1 C2 C1 -81.6(3)
C11 Ti1 C2 C1 -17.5(4)
Ti2 Ti1 C2 C1 141.4(3)
O2 Ti1 C2 C7 65.0(5)
O1 Ti1 C2 C7 -18.0(4)
O3 Ti1 C2 C7 -103.4(4)
N1 Ti1 C2 C7 176.0(4)
C1 Ti1 C2 C7 -119.0(6)
C3 Ti1 C2 C7 122.7(6)
C5 Ti1 C2 C7 -159.9(5)
C4 Ti1 C2 C7 159.4(5)
C11 Ti1 C2 C7 -136.5(4)
Ti2 Ti1 C2 C7 22.4(5)
C1 C2 C3 C4 -1.1(6)
C7 C2 C3 C4 174.1(4)
Ti1 C2 C3 C4 -66.7(3)
C1 C2 C3 C8 -178.3(4)
C7 C2 C3 C8 -3.1(8)
Ti1 C2 C3 C8 116.1(5)
C1 C2 C3 Ti1 65.5(3)
C7 C2 C3 Ti1 -119.2(4)
O2 Ti1 C3 C2 124.5(3)
O1 Ti1 C3 C2 44.7(3)
O3 Ti1 C3 C2 -71.7(4)
N1 Ti1 C3 C2 -144.6(3)
C1 Ti1 C3 C2 -36.4(3)
C5 Ti1 C3 C2 -80.3(3)
C4 Ti1 C3 C2 -115.9(4)
C11 Ti1 C3 C2 -116.2(3)
Ti2 Ti1 C3 C2 86.6(3)
O2 Ti1 C3 C4 -119.6(3)
O1 Ti1 C3 C4 160.6(3)
O3 Ti1 C3 C4 44.2(4)
N1 Ti1 C3 C4 -28.7(3)
C2 Ti1 C3 C4 115.9(4)
C1 Ti1 C3 C4 79.5(3)
C5 Ti1 C3 C4 35.6(3)
C11 Ti1 C3 C4 -0.3(4)
Ti2 Ti1 C3 C4 -157.6(3)
O2 Ti1 C3 C8 -1.0(4)
O1 Ti1 C3 C8 -80.7(4)
O3 Ti1 C3 C8 162.9(4)
N1 Ti1 C3 C8 90.0(4)
C2 Ti1 C3 C8 -125.5(6)
C1 Ti1 C3 C8 -161.8(5)
C5 Ti1 C3 C8 154.2(5)
C4 Ti1 C3 C8 118.6(6)
C11 Ti1 C3 C8 118.3(4)
Ti2 Ti1 C3 C8 -38.9(4)
C2 C3 C4 C5 1.3(5)
C8 C3 C4 C5 178.8(4)
Ti1 C3 C4 C5 -63.1(3)
C2 C3 C4 C9 -176.9(4)
C8 C3 C4 C9 0.5(7)
Ti1 C3 C4 C9 118.6(5)
C2 C3 C4 Ti1 64.5(3)
C8 C3 C4 Ti1 -118.1(4)
O2 Ti1 C4 C3 62.1(3)
O1 Ti1 C4 C3 -32.1(4)
O3 Ti1 C4 C3 -150.8(3)
N1 Ti1 C4 C3 154.1(3)
C2 Ti1 C4 C3 -36.8(3)
C1 Ti1 C4 C3 -78.4(3)
C5 Ti1 C4 C3 -119.0(5)
C11 Ti1 C4 C3 179.8(3)
Ti2 Ti1 C4 C3 30.6(4)
O2 Ti1 C4 C5 -178.9(3)
O1 Ti1 C4 C5 87.0(4)
O3 Ti1 C4 C5 -31.8(3)
N1 Ti1 C4 C5 -86.9(3)
C2 Ti1 C4 C5 82.2(3)
C1 Ti1 C4 C5 40.6(3)
C3 Ti1 C4 C5 119.0(5)
C11 Ti1 C4 C5 -61.2(3)
Ti2 Ti1 C4 C5 149.6(3)
O2 Ti1 C4 C9 -60.5(5)
O1 Ti1 C4 C9 -154.7(4)
O3 Ti1 C4 C9 86.6(5)
N1 Ti1 C4 C9 31.5(5)
C2 Ti1 C4 C9 -159.4(6)
C1 Ti1 C4 C9 159.0(6)
C3 Ti1 C4 C9 -122.6(6)
C5 Ti1 C4 C9 118.4(6)
C11 Ti1 C4 C9 57.2(5)
Ti2 Ti1 C4 C9 -92.0(5)
C3 C4 C5 C1 -1.0(5)
C9 C4 C5 C1 177.3(4)
Ti1 C4 C5 C1 -63.5(3)
C3 C4 C5 C10 -178.4(5)
C9 C4 C5 C10 -0.1(8)
Ti1 C4 C5 C10 119.1(5)
C3 C4 C5 Ti1 62.5(3)
C9 C4 C5 Ti1 -119.2(4)
C2 C1 C5 C4 0.3(5)
C6 C1 C5 C4 -179.3(4)
Ti1 C1 C5 C4 65.8(3)
C2 C1 C5 C10 177.9(4)
C6 C1 C5 C10 -1.7(7)
Ti1 C1 C5 C10 -116.6(5)
C2 C1 C5 Ti1 -65.5(3)
C6 C1 C5 Ti1 114.8(5)
O2 Ti1 C5 C4 1.5(4)
O1 Ti1 C5 C4 -130.7(3)
O3 Ti1 C5 C4 150.8(3)
N1 Ti1 C5 C4 90.0(3)
C2 Ti1 C5 C4 -74.4(3)
C1 Ti1 C5 C4 -112.9(4)
C3 Ti1 C5 C4 -34.8(3)
C11 Ti1 C5 C4 120.5(3)
Ti2 Ti1 C5 C4 -68.6(5)
O2 Ti1 C5 C1 114.4(3)
O1 Ti1 C5 C1 -17.9(4)
O3 Ti1 C5 C1 -96.3(3)
N1 Ti1 C5 C1 -157.1(3)
C2 Ti1 C5 C1 38.5(3)
C3 Ti1 C5 C1 78.1(3)
C4 Ti1 C5 C1 112.9(4)
C11 Ti1 C5 C1 -126.6(3)
Ti2 Ti1 C5 C1 44.2(5)
O2 Ti1 C5 C10 -126.2(5)
O1 Ti1 C5 C10 101.5(6)
O3 Ti1 C5 C10 23.0(6)
N1 Ti1 C5 C10 -37.8(6)
C2 Ti1 C5 C10 157.8(7)
C1 Ti1 C5 C10 119.4(7)
C3 Ti1 C5 C10 -162.5(7)
C4 Ti1 C5 C10 -127.8(7)
C11 Ti1 C5 C10 -7.2(6)
Ti2 Ti1 C5 C10 163.6(5)
Ti1 O3 C11 N1 5.0(3)
Ti1 O3 C11 C12 -172.6(3)
C13 N1 C11 O3 173.2(4)
Ti1 N1 C11 O3 -4.9(3)
C13 N1 C11 C12 -9.4(7)
Ti1 N1 C11 C12 172.4(4)
C13 N1 C11 Ti1 178.1(4)
O2 Ti1 C11 O3 -135.8(2)
O1 Ti1 C11 O3 -45.9(2)
N1 Ti1 C11 O3 174.6(4)
C2 Ti1 C11 O3 67.1(3)
C1 Ti1 C11 O3 56.9(3)
C3 Ti1 C11 O3 116.1(3)
C5 Ti1 C11 O3 86.7(3)
C4 Ti1 C11 O3 116.0(2)
Ti2 Ti1 C11 O3 -89.2(2)
O2 Ti1 C11 N1 49.6(3)
O1 Ti1 C11 N1 139.5(2)
O3 Ti1 C11 N1 -174.6(4)
C2 Ti1 C11 N1 -107.5(3)
C1 Ti1 C11 N1 -117.7(3)
C3 Ti1 C11 N1 -58.5(3)
C5 Ti1 C11 N1 -87.9(3)
C4 Ti1 C11 N1 -58.6(3)
Ti2 Ti1 C11 N1 96.2(2)
O2 Ti1 C11 C12 -84(2)
O1 Ti1 C11 C12 6(2)
O3 Ti1 C11 C12 52(2)
N1 Ti1 C11 C12 -133(2)
C2 Ti1 C11 C12 119(2)
C1 Ti1 C11 C12 109(2)
C3 Ti1 C11 C12 168(2)
C5 Ti1 C11 C12 139(2)
C4 Ti1 C11 C12 168(2)
Ti2 Ti1 C11 C12 -37(2)
C11 N1 C13 C18 -37.9(6)
Ti1 N1 C13 C18 139.1(4)
C11 N1 C13 C14 147.3(4)
Ti1 N1 C13 C14 -35.7(6)
C18 C13 C14 C15 2.0(7)
N1 C13 C14 C15 176.9(4)
C13 C14 C15 C16 0.8(7)
C14 C15 C16 C17 -2.7(7)
C15 C16 C17 C18 1.8(7)
C14 C13 C18 C17 -2.9(6)
N1 C13 C18 C17 -177.6(4)
C16 C17 C18 C13 1.0(7)
O1 Ti2 C19 C23 152.5(3)
O2 Ti2 C19 C23 -127.3(3)
O4 Ti2 C19 C23 -39.8(3)
N2 Ti2 C19 C23 25.1(4)
C20 Ti2 C19 C23 115.9(4)
C21 Ti2 C19 C23 76.9(3)
C22 Ti2 C19 C23 36.1(3)
C29 Ti2 C19 C23 -13.6(4)
Ti1 Ti2 C19 C23 -163.2(3)
O1 Ti2 C19 C20 36.5(3)
O2 Ti2 C19 C20 116.8(3)
O4 Ti2 C19 C20 -155.7(3)
N2 Ti2 C19 C20 -90.8(4)
C21 Ti2 C19 C20 -39.1(3)
C22 Ti2 C19 C20 -79.9(3)
C23 Ti2 C19 C20 -115.9(4)
C29 Ti2 C19 C20 -129.5(3)
Ti1 Ti2 C19 C20 80.8(3)
O1 Ti2 C19 C24 -86.8(5)
O2 Ti2 C19 C24 -6.6(5)
O4 Ti2 C19 C24 80.9(5)
N2 Ti2 C19 C24 145.8(4)
C20 Ti2 C19 C24 -123.4(6)
C21 Ti2 C19 C24 -162.4(6)
C22 Ti2 C19 C24 156.8(6)
C23 Ti2 C19 C24 120.7(6)
C29 Ti2 C19 C24 107.1(5)
Ti1 Ti2 C19 C24 -42.5(5)
C23 C19 C20 C21 -0.7(5)
C24 C19 C20 C21 -176.3(4)
Ti2 C19 C20 C21 67.0(3)
C23 C19 C20 C25 173.9(5)
C24 C19 C20 C25 -1.7(8)
Ti2 C19 C20 C25 -118.3(5)
C23 C19 C20 Ti2 -67.8(3)
C24 C19 C20 Ti2 116.7(5)
O1 Ti2 C20 C19 -149.3(3)
O2 Ti2 C20 C19 -66.0(3)
O4 Ti2 C20 C19 35.8(4)
N2 Ti2 C20 C19 119.2(3)
C21 Ti2 C20 C19 113.9(4)
C22 Ti2 C20 C19 75.9(3)
C23 Ti2 C20 C19 36.1(3)
C29 Ti2 C20 C19 82.9(4)
Ti1 Ti2 C20 C19 -107.9(3)
O1 Ti2 C20 C21 96.8(3)
O2 Ti2 C20 C21 -179.9(3)
O4 Ti2 C20 C21 -78.1(4)
N2 Ti2 C20 C21 5.3(4)
C19 Ti2 C20 C21 -113.9(4)
C22 Ti2 C20 C21 -38.0(3)
C23 Ti2 C20 C21 -77.8(3)
C29 Ti2 C20 C21 -31.0(5)
Ti1 Ti2 C20 C21 138.2(3)
O1 Ti2 C20 C25 -25.2(6)
O2 Ti2 C20 C25 58.1(6)
O4 Ti2 C20 C25 159.9(5)
N2 Ti2 C20 C25 -116.7(5)
C19 Ti2 C20 C25 124.1(7)
C21 Ti2 C20 C25 -122.0(7)
C22 Ti2 C20 C25 -160.0(7)
C23 Ti2 C20 C25 160.1(7)
C29 Ti2 C20 C25 -153.0(5)
Ti1 Ti2 C20 C25 16.1(6)
C19 C20 C21 C22 0.6(5)
C25 C20 C21 C22 -174.1(4)
Ti2 C20 C21 C22 67.8(3)
C19 C20 C21 C26 179.3(4)
C25 C20 C21 C26 4.6(7)
Ti2 C20 C21 C26 -113.6(4)
C19 C20 C21 Ti2 -67.1(3)
C25 C20 C21 Ti2 118.1(5)
O1 Ti2 C21 C22 161.7(3)
O2 Ti2 C21 C22 -112.6(3)
O4 Ti2 C21 C22 16.9(3)
N2 Ti2 C21 C22 71.6(3)
C20 Ti2 C21 C22 -112.8(4)
C19 Ti2 C21 C22 -74.7(3)
C23 Ti2 C21 C22 -35.2(3)
C29 Ti2 C21 C22 47.4(3)
Ti1 Ti2 C21 C22 -165.8(2)
O1 Ti2 C21 C20 -85.5(3)
O2 Ti2 C21 C20 0.2(4)
O4 Ti2 C21 C20 129.7(3)
N2 Ti2 C21 C20 -175.7(3)
C19 Ti2 C21 C20 38.0(3)
C22 Ti2 C21 C20 112.8(4)
C23 Ti2 C21 C20 77.6(3)
C29 Ti2 C21 C20 160.2(3)
Ti1 Ti2 C21 C20 -53.0(3)
O1 Ti2 C21 C26 34.9(5)
O2 Ti2 C21 C26 120.5(4)
O4 Ti2 C21 C26 -109.9(4)
N2 Ti2 C21 C26 -55.3(4)
C20 Ti2 C21 C26 120.4(6)
C19 Ti2 C21 C26 158.4(5)
C22 Ti2 C21 C26 -126.9(6)
C23 Ti2 C21 C26 -162.1(5)
C29 Ti2 C21 C26 -79.5(5)
Ti1 Ti2 C21 C26 67.4(5)
C20 C21 C22 C23 -0.3(5)
C26 C21 C22 C23 -178.9(4)
Ti2 C21 C22 C23 63.9(3)
C20 C21 C22 C27 177.2(4)
C26 C21 C22 C27 -1.4(7)
Ti2 C21 C22 C27 -118.5(4)
C20 C21 C22 Ti2 -64.3(3)
C26 C21 C22 Ti2 117.1(5)
O1 Ti2 C22 C23 -141.3(3)
O2 Ti2 C22 C23 -9.7(4)
O4 Ti2 C22 C23 76.2(3)
N2 Ti2 C22 C23 136.2(3)
C20 Ti2 C22 C23 -78.2(3)
C19 Ti2 C22 C23 -36.0(3)
C21 Ti2 C22 C23 -118.2(4)
C29 Ti2 C22 C23 106.2(3)
Ti1 Ti2 C22 C23 -87.7(4)
O1 Ti2 C22 C21 -23.1(3)
O2 Ti2 C22 C21 108.5(3)
O4 Ti2 C22 C21 -165.6(3)
N2 Ti2 C22 C21 -105.6(3)
C20 Ti2 C22 C21 40.0(3)
C19 Ti2 C22 C21 82.2(3)
C23 Ti2 C22 C21 118.2(4)
C29 Ti2 C22 C21 -135.6(3)
Ti1 Ti2 C22 C21 30.5(5)
O1 Ti2 C22 C27 96.8(4)
O2 Ti2 C22 C27 -131.6(4)
O4 Ti2 C22 C27 -45.7(4)
N2 Ti2 C22 C27 14.3(4)
C20 Ti2 C22 C27 160.0(5)
C19 Ti2 C22 C27 -157.9(5)
C21 Ti2 C22 C27 119.9(5)
C23 Ti2 C22 C27 -121.9(5)
C29 Ti2 C22 C27 -15.7(4)
Ti1 Ti2 C22 C27 150.4(3)
C20 C19 C23 C22 0.5(5)
C24 C19 C23 C22 176.3(4)
Ti2 C19 C23 C22 -63.7(3)
C20 C19 C23 C28 -178.8(4)
C24 C19 C23 C28 -3.0(7)
Ti2 C19 C23 C28 117.0(5)
C20 C19 C23 Ti2 64.2(3)
C24 C19 C23 Ti2 -120.0(4)
C21 C22 C23 C19 -0.1(5)
C27 C22 C23 C19 -177.6(4)
Ti2 C22 C23 C19 61.9(3)
C21 C22 C23 C28 179.2(4)
C27 C22 C23 C28 1.7(7)
Ti2 C22 C23 C28 -118.8(4)
C21 C22 C23 Ti2 -62.0(3)
C27 C22 C23 Ti2 120.5(4)
O1 Ti2 C23 C19 -48.1(4)
O2 Ti2 C23 C19 56.2(3)
O4 Ti2 C23 C19 141.8(3)
N2 Ti2 C23 C19 -162.0(3)
C20 Ti2 C23 C19 -38.0(3)
C21 Ti2 C23 C19 -81.1(3)
C22 Ti2 C23 C19 -117.3(4)
C29 Ti2 C23 C19 169.1(3)
Ti1 Ti2 C23 C19 24.9(4)
O1 Ti2 C23 C22 69.2(4)
O2 Ti2 C23 C22 173.4(3)
O4 Ti2 C23 C22 -100.9(3)
N2 Ti2 C23 C22 -44.7(3)
C20 Ti2 C23 C22 79.3(3)
C19 Ti2 C23 C22 117.3(4)
C21 Ti2 C23 C22 36.1(3)
C29 Ti2 C23 C22 -73.6(3)
Ti1 Ti2 C23 C22 142.2(2)
O1 Ti2 C23 C28 -170.5(4)
O2 Ti2 C23 C28 -66.2(4)
O4 Ti2 C23 C28 19.5(4)
N2 Ti2 C23 C28 75.7(4)
C20 Ti2 C23 C28 -160.3(5)
C19 Ti2 C23 C28 -122.3(6)
C21 Ti2 C23 C28 156.5(5)
C22 Ti2 C23 C28 120.4(6)
C29 Ti2 C23 C28 46.8(4)
Ti1 Ti2 C23 C28 -97.4(4)
C31 N2 C29 O4 -177.1(4)
Ti2 N2 C29 O4 4.3(3)
C31 N2 C29 C30 5.0(7)
Ti2 N2 C29 C30 -173.6(4)
C31 N2 C29 Ti2 178.6(4)
Ti2 O4 C29 N2 -4.4(3)
Ti2 O4 C29 C30 173.7(3)
O1 Ti2 C29 N2 -49.0(3)
O2 Ti2 C29 N2 -139.4(2)
O4 Ti2 C29 N2 175.2(4)
C20 Ti2 C29 N2 73.2(4)
C19 Ti2 C29 N2 118.2(3)
C21 Ti2 C29 N2 54.7(3)
C22 Ti2 C29 N2 79.1(3)
C23 Ti2 C29 N2 110.8(3)
Ti1 Ti2 C29 N2 -94.7(2)
O1 Ti2 C29 O4 135.7(2)
O2 Ti2 C29 O4 45.4(2)
N2 Ti2 C29 O4 -175.2(4)
C20 Ti2 C29 O4 -102.0(3)
C19 Ti2 C29 O4 -57.1(3)
C21 Ti2 C29 O4 -120.6(2)
C22 Ti2 C29 O4 -96.2(2)
C23 Ti2 C29 O4 -64.5(2)
Ti1 Ti2 C29 O4 90.1(2)
O1 Ti2 C29 C30 91(2)
O2 Ti2 C29 C30 0(2)
O4 Ti2 C29 C30 -45(2)
N2 Ti2 C29 C30 140(2)
C20 Ti2 C29 C30 -147(2)
C19 Ti2 C29 C30 -102(2)
C21 Ti2 C29 C30 -166(2)
C22 Ti2 C29 C30 -141(2)
C23 Ti2 C29 C30 -110(2)
Ti1 Ti2 C29 C30 45(2)
C29 N2 C31 C36 43.3(6)
Ti2 N2 C31 C36 -138.9(4)
C29 N2 C31 C32 -141.8(4)
Ti2 N2 C31 C32 36.0(6)
C36 C31 C32 C33 -3.4(6)
N2 C31 C32 C33 -178.5(4)
C31 C32 C33 C34 2.3(7)
C32 C33 C34 C35 -0.5(7)
C33 C34 C35 C36 -0.2(7)
C34 C35 C36 C31 -0.9(7)
C32 C31 C36 C35 2.7(7)
N2 C31 C36 C35 177.5(4)
